data_7154475
loop_
_publ_author_name
'Shibuya, M.'
'Sudoh, T.'
'Kawamura, T.'
'Yamamoto, Y.'

_publ_section_title
;
 A lactone-fused cyclohexadiene as a versatile platform for diversified
 synthesis of 5,6,5-tricyclic scaffolds.
;
_journal_issue 21
_journal_name_full 'Organic &amp; biomolecular chemistry'
_journal_page_first 5862
_journal_page_last 5866
_journal_paper_doi 10.1039/c5ob00729a
_journal_volume 13
_journal_year 2015
_chemical_formula_sum 'C11 H14 O5'
_chemical_formula_weight 226.22
_space_group_crystal_system monoclinic
_space_group_IT_number 14
_space_group_name_Hall '-P 2ybc'
_space_group_name_H-M_alt 'P 1 21/c 1'
_symmetry_space_group_name_Hall '-P 2ybc'
_symmetry_space_group_name_H-M 'P 1 21/c 1'
_atom_sites_solution_hydrogens geom
_audit_update_record
;
2015-02-23 deposited with the CCDC.
2015-04-28 downloaded from the CCDC.
;
_cell_angle_alpha 90
_cell_angle_beta 101.3458(14)
_cell_angle_gamma 90
_cell_formula_units_Z 8
_cell_length_a 24.3516(13)
_cell_length_b 7.9830(4)
_cell_length_c 10.7485(5)
_cell_measurement_reflns_used 9599
_cell_measurement_temperature 93.0(2)
_cell_measurement_theta_max 25.0614
_cell_measurement_theta_min 2.6903
_cell_volume 2048.66(18)
_computing_cell_refinement 'SAINT V8.32B (Bruker AXS Inc., 2013)'
_computing_data_collection 'Bruker Instrument Service v3.0.29'
_computing_data_reduction 'SAINT V8.32B (Bruker AXS Inc., 2013)'
_computing_molecular_graphics 'XSHELL V6.3.1 (Bruke AXS)'
_computing_publication_material 'Generate Report (Bruker AXS)'
_computing_structure_refinement 'SHELXL-2013 (Sheldrick, 2013)'
_diffrn_ambient_temperature 93.0(2)
_diffrn_detector_area_resol_mean 10.4167
_diffrn_measured_fraction_theta_full 0.996
_diffrn_measured_fraction_theta_max 0.996
_diffrn_measurement_device_type 'Bruker D8 goniometer'
_diffrn_measurement_method 'omega scans'
_diffrn_radiation_monochromator graphite
_diffrn_radiation_type MoK\a
_diffrn_radiation_wavelength 0.71073
_diffrn_reflns_av_R_equivalents 0.0279
_diffrn_reflns_limit_h_max 26
_diffrn_reflns_limit_h_min -29
_diffrn_reflns_limit_k_max 9
_diffrn_reflns_limit_k_min -9
_diffrn_reflns_limit_l_max 12
_diffrn_reflns_limit_l_min -12
_diffrn_reflns_number 14197
_diffrn_reflns_theta_full 25.06
_diffrn_reflns_theta_max 25.06
_diffrn_reflns_theta_min 2.56
_diffrn_source 'sealed tube'
_exptl_absorpt_coefficient_mu 0.116
_exptl_absorpt_correction_T_max 0.98
_exptl_absorpt_correction_T_min 0.90
_exptl_absorpt_correction_type empirical
_exptl_absorpt_process_details 'SADABS V2012/1 (Bruker AXS Inc.)'
_exptl_crystal_density_diffrn 1.467
_exptl_crystal_density_method 'not measured'
_exptl_crystal_F_000 960
_exptl_crystal_size_max 0.400
_exptl_crystal_size_mid 0.400
_exptl_crystal_size_min 0.200
_refine_diff_density_max 0.294
_refine_diff_density_min -0.205
_refine_ls_extinction_coef 0.0022(5)
_refine_ls_extinction_method SHELXL
_refine_ls_goodness_of_fit_ref 1.024
_refine_ls_hydrogen_treatment constr
_refine_ls_matrix_type full
_refine_ls_number_parameters 296
_refine_ls_number_reflns 3618
_refine_ls_number_restraints 0
_refine_ls_restrained_S_all 1.024
_refine_ls_R_factor_all 0.0376
_refine_ls_R_factor_gt 0.0339
_refine_ls_shift/su_max 0.010
_refine_ls_shift/su_mean 0.002
_refine_ls_structure_factor_coef Fsqd
_refine_ls_weighting_details 'w=1/[\s^2^(Fo^2^)+(0.0419P)^2^+1.2306P] where P=(Fo^2^+2Fc^2^)/3'
_refine_ls_weighting_scheme calc
_refine_ls_wR_factor_gt 0.0862
_refine_ls_wR_factor_ref 0.0890
_reflns_number_gt 3289
_reflns_number_total 3618
_reflns_threshold_expression 'I > 2\s(I)'
_cod_data_source_file c5ob00729a2.cif
_cod_data_source_block I
_cod_depositor_comments 'Adding full bibliography for 7154473--7154475.cif.'
_cod_database_code 7154475
_audit_block_doi 10.5517/cc148g1x

loop_
_space_group_symop_operation_xyz
'x, y, z'
'-x, y+1/2, -z+1/2'
'-x, -y, -z'
'x, -y-1/2, z-1/2'

loop_
_atom_site_type_symbol
_atom_site_label
_atom_site_fract_x
_atom_site_fract_y
_atom_site_fract_z
_atom_site_U_iso_or_equiv
_atom_site_adp_type
_atom_site_calc_flag
_atom_site_refinement_flags_adp
_atom_site_refinement_flags_posn
_atom_site_occupancy
C C1 0.28030(6) 0.13832(19) 0.22110(14) 0.0207(3) Uani d . . 1
H H1A 0.2841 0.2342 0.1665 0.031 Uiso calc U R 1
H H1B 0.2432 0.1404 0.2435 0.031 Uiso calc U R 1
H H1C 0.2848 0.0341 0.1759 0.031 Uiso calc U R 1
C C2 0.32561(6) 0.14809(17) 0.34253(13) 0.0147(3) Uani d . . 1
C C3 0.32525(6) 0.32318(18) 0.40077(14) 0.0190(3) Uani d . . 1
H H3A 0.2866 0.3593 0.4031 0.023 Uiso calc U R 1
H H3B 0.3479 0.3256 0.488 0.023 Uiso calc U R 1
C C4 0.39477(6) 0.33479(17) 0.28178(14) 0.0163(3) Uani d . . 1
H H4A 0.4313 0.3694 0.3334 0.02 Uiso calc U R 1
H H4B 0.3956 0.3522 0.191 0.02 Uiso calc U R 1
C C5 0.38255(6) 0.15500(17) 0.30685(12) 0.0134(3) Uani d . . 1
C C6 0.41612(6) 0.02389(17) 0.31140(12) 0.0130(3) Uani d . . 1
C C7 0.47395(6) 0.01632(18) 0.28477(13) 0.0174(3) Uani d . . 1
H H7A 0.473 -0.0107 0.1945 0.021 Uiso calc U R 1
H H7B 0.4936 0.1243 0.3052 0.021 Uiso calc U R 1
C C8 0.46365(6) -0.20416(17) 0.41972(13) 0.0167(3) Uani d . . 1
C C9 0.37143(6) -0.10876(17) 0.47664(12) 0.0142(3) Uani d . . 1
H H9 0.3964 -0.0529 0.5499 0.017 Uiso calc U R 1
C C10 0.31942(6) 0.00043(17) 0.43138(13) 0.0165(3) Uani d . . 1
H H10A 0.3073 0.0461 0.5072 0.02 Uiso calc U R 1
H H10B 0.289 -0.0729 0.3871 0.02 Uiso calc U R 1
C C11 0.40405(6) -0.13815(16) 0.37039(12) 0.0134(3) Uani d . . 1
C C12 0.22802(6) 0.84221(19) 0.68162(14) 0.0207(3) Uani d . . 1
H H12A 0.2279 0.9352 0.741 0.031 Uiso calc U R 1
H H12B 0.2615 0.8493 0.6442 0.031 Uiso calc U R 1
H H12C 0.2281 0.7357 0.727 0.031 Uiso calc U R 1
C C13 0.17549(6) 0.85222(17) 0.57594(12) 0.0143(3) Uani d . . 1
C C14 0.17239(7) 0.69712(18) 0.49138(14) 0.0206(3) Uani d . . 1
H H14A 0.1451 0.714 0.4111 0.025 Uiso calc U R 1
H H14B 0.2095 0.6719 0.4712 0.025 Uiso calc U R 1
C C15 0.11598(6) 0.63401(17) 0.63694(13) 0.0179(3) Uani d . . 1
H H15A 0.1245 0.593 0.7256 0.021 Uiso calc U R 1
H H15B 0.0769 0.6035 0.5985 0.021 Uiso calc U R 1
C C16 0.12426(6) 0.82028(17) 0.63245(12) 0.0135(3) Uani d . . 1
C C17 0.09124(6) 0.94221(17) 0.65752(12) 0.0138(3) Uani d . . 1
C C18 0.03756(6) 0.92981(18) 0.70526(13) 0.0176(3) Uani d . . 1
H H18A 0.0173 0.8253 0.6753 0.021 Uiso calc U R 1
H H18B 0.0448 0.9321 0.7992 0.021 Uiso calc U R 1
C C19 0.03755(6) 1.18601(18) 0.60129(12) 0.0157(3) Uani d . . 1
C C20 0.11702(6) 1.11138(17) 0.48624(12) 0.0126(3) Uani d . . 1
H H20 0.0892 1.044 0.4257 0.015 Uiso calc U R 1
C C21 0.17353(5) 1.02144(17) 0.50540(12) 0.0139(3) Uani d . . 1
H H21A 0.2026 1.0961 0.5537 0.017 Uiso calc U R 1
H H21B 0.1831 1.0017 0.4213 0.017 Uiso calc U R 1
C C22 0.09756(5) 1.11884(17) 0.61354(12) 0.0133(3) Uani d . . 1
O O1 0.34963(4) 0.42807(12) 0.31733(9) 0.0191(2) Uani d . . 1
O O2 0.35362(4) -0.26590(12) 0.51635(9) 0.0193(2) Uani d . . 1
H H2 0.3635 -0.2746 0.5955 0.029 Uiso calc U R 1
O O3 0.37580(4) -0.25254(12) 0.27795(9) 0.0169(2) Uani d . . 1
H H3 0.3664 -0.3379 0.3144 0.025 Uiso calc U R 1
O O4 0.47829(4) -0.31690(13) 0.49233(10) 0.0252(3) Uani d . . 1
O O5 0.50134(4) -0.11703(13) 0.36735(9) 0.0195(2) Uani d . . 1
O O6 0.15465(5) 0.56401(12) 0.56451(9) 0.0229(3) Uani d . . 1
O O7 0.12058(4) 1.27296(12) 0.43278(9) 0.0165(2) Uani d . . 1
H H7 0.1335 1.3413 0.4906 0.025 Uiso calc U R 1
O O8 0.13572(4) 1.22516(12) 0.69368(9) 0.0162(2) Uani d . . 1
H H8 0.1302 1.2185 0.7683 0.024 Uiso calc U R 1
O O9 0.01891(4) 1.31607(13) 0.55608(10) 0.0225(2) Uani d . . 1
O O10 0.00553(4) 1.07657(12) 0.65241(9) 0.0188(2) Uani d . . 1

loop_
_atom_site_aniso_label
_atom_site_aniso_U_11
_atom_site_aniso_U_22
_atom_site_aniso_U_33
_atom_site_aniso_U_12
_atom_site_aniso_U_13
_atom_site_aniso_U_23
C1 0.0155(7) 0.0233(8) 0.0226(7) -0.0007(6) 0.0023(6) 0.0050(6)
C2 0.0141(7) 0.0138(7) 0.0164(7) 0.0007(5) 0.0039(6) 0.0017(5)
C3 0.0222(7) 0.0147(7) 0.0225(7) 0.0013(6) 0.0103(6) 0.0018(6)
C4 0.0158(7) 0.0129(7) 0.0211(7) 0.0019(5) 0.0058(6) 0.0021(5)
C5 0.0156(7) 0.0143(7) 0.0102(6) -0.0011(5) 0.0022(5) -0.0001(5)
C6 0.0154(7) 0.0131(7) 0.0103(6) -0.0014(5) 0.0017(5) -0.0013(5)
C7 0.0193(7) 0.0144(7) 0.0194(7) 0.0023(6) 0.0058(6) 0.0020(6)
C8 0.0216(7) 0.0138(7) 0.0147(7) 0.0023(6) 0.0039(6) -0.0027(6)
C9 0.0197(7) 0.0105(6) 0.0124(6) -0.0015(5) 0.0030(5) 0.0000(5)
C10 0.0165(7) 0.0156(7) 0.0187(7) -0.0014(6) 0.0066(6) 0.0009(6)
C11 0.0167(7) 0.0108(7) 0.0122(6) 0.0002(5) 0.0012(5) -0.0015(5)
C12 0.0156(7) 0.0254(8) 0.0203(7) 0.0008(6) 0.0016(6) 0.0048(6)
C13 0.0154(7) 0.0143(7) 0.0132(6) 0.0011(5) 0.0030(6) 0.0003(5)
C14 0.0305(8) 0.0155(7) 0.0180(7) -0.0008(6) 0.0099(6) 0.0005(6)
C15 0.0221(7) 0.0149(7) 0.0169(7) -0.0013(6) 0.0045(6) 0.0005(6)
C16 0.0152(7) 0.0145(7) 0.0094(6) -0.0022(5) -0.0006(5) 0.0008(5)
C17 0.0151(7) 0.0162(7) 0.0097(6) -0.0031(5) 0.0018(5) 0.0007(5)
C18 0.0169(7) 0.0178(7) 0.0190(7) -0.0004(6) 0.0054(6) 0.0032(6)
C19 0.0185(7) 0.0170(7) 0.0125(6) -0.0005(6) 0.0053(6) -0.0030(6)
C20 0.0157(6) 0.0110(6) 0.0115(6) -0.0008(5) 0.0035(5) 0.0005(5)
C21 0.0140(7) 0.0151(7) 0.0133(6) -0.0017(5) 0.0046(5) -0.0002(5)
C22 0.0153(7) 0.0132(7) 0.0116(6) -0.0013(5) 0.0030(5) -0.0008(5)
O1 0.0222(5) 0.0113(5) 0.0263(5) 0.0019(4) 0.0108(4) 0.0028(4)
O2 0.0318(6) 0.0140(5) 0.0126(5) -0.0034(4) 0.0061(4) 0.0029(4)
O3 0.0269(5) 0.0114(5) 0.0121(5) -0.0050(4) 0.0033(4) -0.0012(4)
O4 0.0290(6) 0.0201(6) 0.0251(6) 0.0076(5) 0.0021(5) 0.0074(5)
O5 0.0166(5) 0.0194(5) 0.0231(5) 0.0045(4) 0.0052(4) 0.0033(4)
O6 0.0369(6) 0.0123(5) 0.0223(5) 0.0000(4) 0.0124(5) -0.0002(4)
O7 0.0261(5) 0.0121(5) 0.0121(5) -0.0005(4) 0.0059(4) 0.0006(4)
O8 0.0214(5) 0.0177(5) 0.0100(4) -0.0068(4) 0.0041(4) -0.0023(4)
O9 0.0236(5) 0.0201(6) 0.0255(5) 0.0069(4) 0.0085(4) 0.0030(4)
O10 0.0158(5) 0.0196(5) 0.0225(5) 0.0007(4) 0.0073(4) 0.0020(4)

loop_
_atom_type_symbol
_atom_type_description
_atom_type_scat_dispersion_real
_atom_type_scat_dispersion_imag
_atom_type_scat_source
C C 0.0033 0.0016 'International Tables Vol C Tables 4.2.6.8 and 6.1.1.4'
H H 0.0000 0.0000 'International Tables Vol C Tables 4.2.6.8 and 6.1.1.4'
O O 0.0106 0.0060 'International Tables Vol C Tables 4.2.6.8 and 6.1.1.4'

loop_
_geom_angle_atom_site_label_1
_geom_angle_atom_site_label_2
_geom_angle_atom_site_label_3
_geom_angle
C2 C1 H1A 109.5
C2 C1 H1B 109.5
H1A C1 H1B 109.5
C2 C1 H1C 109.5
H1A C1 H1C 109.5
H1B C1 H1C 109.5
C5 C2 C3 98.62(11)
C5 C2 C1 109.14(11)
C3 C2 C1 109.42(11)
C5 C2 C10 113.04(11)
C3 C2 C10 115.78(11)
C1 C2 C10 110.22(11)
O1 C3 C2 103.90(11)
O1 C3 H3A 111.0
C2 C3 H3A 111.0
O1 C3 H3B 111.0
C2 C3 H3B 111.0
H3A C3 H3B 109.0
O1 C4 C5 104.95(11)
O1 C4 H4A 110.8
C5 C4 H4A 110.8
O1 C4 H4B 110.8
C5 C4 H4B 110.8
H4A C4 H4B 108.8
C6 C5 C4 128.32(12)
C6 C5 C2 123.58(12)
C4 C5 C2 107.75(11)
C5 C6 C7 128.65(13)
C5 C6 C11 121.90(12)
C7 C6 C11 108.54(11)
O5 C7 C6 104.38(11)
O5 C7 H7A 110.9
C6 C7 H7A 110.9
O5 C7 H7B 110.9
C6 C7 H7B 110.9
H7A C7 H7B 108.9
O4 C8 O5 121.03(13)
O4 C8 C11 128.44(13)
O5 C8 C11 110.52(11)
O2 C9 C11 108.82(11)
O2 C9 C10 108.36(11)
C11 C9 C10 111.53(11)
O2 C9 H9 109.4
C11 C9 H9 109.4
C10 C9 H9 109.4
C9 C10 C2 117.05(11)
C9 C10 H10A 108.0
C2 C10 H10A 108.0
C9 C10 H10B 108.0
C2 C10 H10B 108.0
H10A C10 H10B 107.3
O3 C11 C6 111.56(10)
O3 C11 C9 111.62(11)
C6 C11 C9 110.96(11)
O3 C11 C8 108.35(11)
C6 C11 C8 101.06(11)
C9 C11 C8 112.84(11)
C13 C12 H12A 109.5
C13 C12 H12B 109.5
H12A C12 H12B 109.5
C13 C12 H12C 109.5
H12A C12 H12C 109.5
H12B C12 H12C 109.5
C16 C13 C14 98.86(11)
C16 C13 C12 109.07(11)
C14 C13 C12 109.50(12)
C16 C13 C21 113.33(11)
C14 C13 C21 115.03(11)
C12 C13 C21 110.43(11)
O6 C14 C13 104.99(11)
O6 C14 H14A 110.7
C13 C14 H14A 110.7
O6 C14 H14B 110.7
C13 C14 H14B 110.8
H14A C14 H14B 108.8
O6 C15 C16 105.03(11)
O6 C15 H15A 110.7
C16 C15 H15A 110.7
O6 C15 H15B 110.7
C16 C15 H15B 110.7
H15A C15 H15B 108.8
C17 C16 C15 129.09(13)
C17 C16 C13 122.67(12)
C15 C16 C13 107.83(11)
C16 C17 C18 128.82(13)
C16 C17 C22 121.43(12)
C18 C17 C22 108.63(11)
O10 C18 C17 104.42(11)
O10 C18 H18A 110.9
C17 C18 H18A 110.9
O10 C18 H18B 110.9
C17 C18 H18B 110.9
H18A C18 H18B 108.9
O9 C19 O10 121.36(13)
O9 C19 C22 127.97(13)
O10 C19 C22 110.66(11)
O7 C20 C21 110.83(11)
O7 C20 C22 112.29(10)
C21 C20 C22 109.00(11)
O7 C20 H20 108.2
C21 C20 H20 108.2
C22 C20 H20 108.2
C20 C21 C13 114.62(11)
C20 C21 H21A 108.6
C13 C21 H21A 108.6
C20 C21 H21B 108.6
C13 C21 H21B 108.6
H21A C21 H21B 107.6
O8 C22 C17 117.73(11)
O8 C22 C20 106.52(10)
C17 C22 C20 108.20(11)
O8 C22 C19 109.97(11)
C17 C22 C19 101.51(11)
C20 C22 C19 113.09(11)
C3 O1 C4 107.14(10)
C9 O2 H2 109.5
C11 O3 H3 109.5
C8 O5 C7 111.09(10)
C14 O6 C15 107.82(10)
C20 O7 H7 109.5
C22 O8 H8 109.5
C19 O10 C18 111.65(10)

loop_
_geom_bond_atom_site_label_1
_geom_bond_atom_site_label_2
_geom_bond_distance
C1 C2 1.5364(19)
C1 H1A 0.98
C1 H1B 0.98
C1 H1C 0.98
C2 C5 1.5104(18)
C2 C3 1.5322(19)
C2 C10 1.5430(19)
C3 O1 1.4378(17)
C3 H3A 0.99
C3 H3B 0.99
C4 O1 1.4402(17)
C4 C5 1.5009(19)
C4 H4A 0.99
C4 H4B 0.99
C5 C6 1.3231(19)
C6 C7 1.4923(19)
C6 C11 1.4950(18)
C7 O5 1.4605(16)
C7 H7A 0.99
C7 H7B 0.99
C8 O4 1.1986(17)
C8 O5 1.3588(18)
C8 C11 1.5372(19)
C9 O2 1.4201(17)
C9 C11 1.5320(19)
C9 C10 1.5356(19)
C9 H9 1.0
C10 H10A 0.99
C10 H10B 0.99
C11 O3 1.4231(16)
C12 C13 1.5366(19)
C12 H12A 0.98
C12 H12B 0.98
C12 H12C 0.98
C13 C16 1.5128(19)
C13 C14 1.5290(19)
C13 C21 1.5452(18)
C14 O6 1.4378(17)
C14 H14A 0.99
C14 H14B 0.99
C15 O6 1.4469(18)
C15 C16 1.5027(19)
C15 H15A 0.99
C15 H15B 0.99
C16 C17 1.324(2)
C17 C18 1.4987(19)
C17 C22 1.5046(19)
C18 O10 1.4591(17)
C18 H18A 0.99
C18 H18B 0.99
C19 O9 1.1972(17)
C19 O10 1.3571(17)
C19 C22 1.5376(19)
C20 O7 1.4216(16)
C20 C21 1.5296(18)
C20 C22 1.5348(18)
C20 H20 1.0
C21 H21A 0.99
C21 H21B 0.99
C22 O8 1.4181(16)
O2 H2 0.84
O3 H3 0.84
O7 H7 0.84
O8 H8 0.84
